data_4022062
loop_
_publ_author_name
'Michael R. Tracey'
'Jossian Oppenheimer'
'Richard P. Hsung'

_publ_section_title
;
 Rhodium(I)-Catalyzed [2 + 2 + 2] Cycloadditions of Ynamides
 in the Synthesis of Amide-Substituted Chiral Biaryls
;
_journal_name_full 'Journal of Organic Chemistry'
_journal_page_first 8629
_journal_page_last 8632
_journal_paper_doi 10.1021/jo061683p
_journal_volume 71
_journal_year 2006
_chemical_absolute_configuration rm
_chemical_formula_moiety 'C27 H27 N O3'
_chemical_formula_sum 'C27 H27 N O3'
_chemical_formula_weight 413.50
_chemical_name_common 05183a
_chemical_name_systematic
; 
 ? 
;
_space_group_IT_number 19
_symmetry_cell_setting orthorhombic
_symmetry_space_group_name_Hall 'P 2ac 2ab'
_symmetry_space_group_name_H-M 'P 21 21 21'
_atom_sites_solution_hydrogens geom
_atom_sites_solution_primary direct
_atom_sites_solution_secondary difmap
_audit_creation_method SHELXL-97
_cell_angle_alpha 90.00
_cell_angle_beta 90.00
_cell_angle_gamma 90.00
_cell_formula_units_Z 4
_cell_length_a 10.6366(9)
_cell_length_b 13.0090(11)
_cell_length_c 15.8176(13)
_cell_measurement_reflns_used 2864
_cell_measurement_temperature 173(2)
_cell_measurement_theta_max 27.07
_cell_measurement_theta_min 2.31
_cell_volume 2188.7(3)
_computing_cell_refinement 'Bruker SMART'
_computing_data_collection 'Bruker SMART'
_computing_data_reduction 'Bruker SAINT'
_computing_molecular_graphics 'Bruker SHELXTL'
_computing_publication_material 'Bruker SHELXTL'
_computing_structure_refinement 'Bruker SHELXTL'
_computing_structure_solution 'Bruker SHELXTL'
_diffrn_ambient_temperature 173(2)
_diffrn_measured_fraction_theta_full 0.998
_diffrn_measured_fraction_theta_max 0.998
_diffrn_measurement_device_type 'CCD area detector'
_diffrn_measurement_method 'phi and omega scans'
_diffrn_radiation_monochromator graphite
_diffrn_radiation_source 'sealed tube'
_diffrn_radiation_type MoK\a
_diffrn_radiation_wavelength 0.71073
_diffrn_reflns_av_R_equivalents 0.0358
_diffrn_reflns_av_sigmaI/netI 0.0187
_diffrn_reflns_limit_h_max 13
_diffrn_reflns_limit_h_min 0
_diffrn_reflns_limit_k_max 16
_diffrn_reflns_limit_k_min 0
_diffrn_reflns_limit_l_max 20
_diffrn_reflns_limit_l_min 0
_diffrn_reflns_number 25615
_diffrn_reflns_theta_full 27.49
_diffrn_reflns_theta_max 27.49
_diffrn_reflns_theta_min 2.03
_exptl_absorpt_coefficient_mu 0.081
_exptl_absorpt_correction_T_max 0.9839
_exptl_absorpt_correction_T_min 0.9721
_exptl_absorpt_correction_type multi-scan
_exptl_absorpt_process_details 'SADABS (Shedrick, 2003)'
_exptl_crystal_colour Colorless
_exptl_crystal_density_diffrn 1.255
_exptl_crystal_density_method 'not measured'
_exptl_crystal_description Block
_exptl_crystal_F_000 880
_exptl_crystal_size_max 0.35
_exptl_crystal_size_mid 0.20
_exptl_crystal_size_min 0.20
_refine_diff_density_max 0.170
_refine_diff_density_min -0.142
_refine_diff_density_rms 0.032
_refine_ls_abs_structure_details 'Flack H D (1983), Acta Cryst. A39, 876-881'
_refine_ls_abs_structure_Flack -2.0(14)
_refine_ls_extinction_method none
_refine_ls_goodness_of_fit_ref 1.059
_refine_ls_hydrogen_treatment riding
_refine_ls_matrix_type full
_refine_ls_number_parameters 282
_refine_ls_number_reflns 2833
_refine_ls_number_restraints 0
_refine_ls_restrained_S_all 1.059
_refine_ls_R_factor_all 0.0451
_refine_ls_R_factor_gt 0.0327
_refine_ls_shift/su_max 0.000
_refine_ls_shift/su_mean 0.000
_refine_ls_structure_factor_coef Fsqd
_refine_ls_weighting_details 'calc w=1/[\s^2^(Fo^2^)+(0.0300P)^2^+0.6423P] where P=(Fo^2^+2Fc^2^)/3'
_refine_ls_weighting_scheme calc
_refine_ls_wR_factor_gt 0.0738
_refine_ls_wR_factor_ref 0.0829
_reflns_number_gt 2442
_reflns_number_total 2833
_reflns_threshold_expression >2sigma(I)
_cod_data_source_file jo061683psi20060813_115219.cif
_cod_depositor_comments
;
The following automatic conversions were performed:
'_symmetry_cell_setting' value 'Orthorhombic' changed to 'orthorhombic'
according to '/home/saulius/struct/CIF-dictionaries/cif_core.dic'
dictionary named 'cif_core.dic' version 2.4.1 from
2010-06-29.

'_exptl_absorpt_correction_type' value 'Multi-scan' changed
to 'multi-scan' according to
'/home/saulius/struct/CIF-dictionaries/cif_core.dic' dictionary named
'cif_core.dic' version 2.4.1 from 2010-06-29.

Automatic conversion script
Id: cif_fix_enum 1527 2010-12-29 10:47:43Z saulius 
;
_cod_database_code 4022062

loop_
_symmetry_equiv_pos_as_xyz
'x, y, z'
'-x+1/2, -y, z+1/2'
'-x, y+1/2, -z+1/2'
'x+1/2, -y+1/2, -z'

loop_
_atom_site_label
_atom_site_type_symbol
_atom_site_fract_x
_atom_site_fract_y
_atom_site_fract_z
_atom_site_U_iso_or_equiv
_atom_site_adp_type
_atom_site_occupancy
_atom_site_symmetry_multiplicity
_atom_site_calc_flag
_atom_site_refinement_flags
N1 N 0.68629(16) 0.58732(13) 0.42415(10) 0.0301(4) Uani 1 1 d .
C1 C 0.6433(2) 0.66731(16) 0.47134(13) 0.0341(5) Uani 1 1 d .
O1 O 0.66712(16) 0.75644(11) 0.42892(9) 0.0400(4) Uani 1 1 d .
O2 O 0.59356(17) 0.66642(12) 0.53957(9) 0.0459(4) Uani 1 1 d .
C2 C 0.7158(2) 0.73256(16) 0.34588(14) 0.0386(5) Uani 1 1 d .
H2A H 0.7861 0.7791 0.3311 0.046 Uiso 1 1 calc R
H2B H 0.6492 0.7392 0.3025 0.046 Uiso 1 1 calc R
C3 C 0.76138(19) 0.62133(15) 0.35211(12) 0.0303(4) Uani 1 1 d .
H3A H 0.7364 0.5824 0.3002 0.036 Uiso 1 1 calc R
C4 C 0.9041(2) 0.60859(18) 0.36815(13) 0.0366(5) Uani 1 1 d .
H4A H 0.9331 0.6624 0.4079 0.044 Uiso 1 1 calc R
H4B H 0.9203 0.5407 0.3943 0.044 Uiso 1 1 calc R
C5 C 0.97606(19) 0.61706(17) 0.28644(13) 0.0330(4) Uani 1 1 d .
C6 C 0.9776(2) 0.53463(19) 0.23053(15) 0.0425(5) Uani 1 1 d .
H6A H 0.9417 0.4710 0.2474 0.051 Uiso 1 1 calc R
C7 C 1.0302(2) 0.5431(2) 0.15125(16) 0.0493(6) Uani 1 1 d .
H7A H 1.0296 0.4860 0.1138 0.059 Uiso 1 1 calc R
C8 C 1.0836(2) 0.6349(2) 0.12655(15) 0.0483(6) Uani 1 1 d .
H8A H 1.1183 0.6417 0.0715 0.058 Uiso 1 1 calc R
C9 C 1.0867(2) 0.7164(2) 0.18155(14) 0.0429(6) Uani 1 1 d .
H9A H 1.1255 0.7789 0.1649 0.051 Uiso 1 1 calc R
C10 C 1.0333(2) 0.70809(18) 0.26165(14) 0.0365(5) Uani 1 1 d .
H10A H 1.0361 0.7648 0.2994 0.044 Uiso 1 1 calc R
C11 C 0.67446(18) 0.48139(15) 0.44688(12) 0.0276(4) Uani 1 1 d .
C12 C 0.73174(19) 0.44568(16) 0.51991(12) 0.0319(4) Uani 1 1 d .
H12A H 0.7805 0.4907 0.5540 0.038 Uiso 1 1 calc R
C13 C 0.71720(19) 0.34376(17) 0.54265(12) 0.0320(4) Uani 1 1 d .
C14 C 0.7572(2) 0.29102(18) 0.62315(13) 0.0400(5) Uani 1 1 d .
H14A H 0.7043 0.3128 0.6714 0.048 Uiso 1 1 calc R
H14B H 0.8464 0.3058 0.6364 0.048 Uiso 1 1 calc R
C15 C 0.7380(3) 0.17722(19) 0.60320(14) 0.0491(6) Uani 1 1 d .
H15A H 0.7072 0.1402 0.6538 0.059 Uiso 1 1 calc R
H15B H 0.8180 0.1455 0.5847 0.059 Uiso 1 1 calc R
C16 C 0.6400(2) 0.17227(16) 0.53185(13) 0.0380(5) Uani 1 1 d .
H16A H 0.6603 0.1169 0.4911 0.046 Uiso 1 1 calc R
H16B H 0.5545 0.1606 0.5547 0.046 Uiso 1 1 calc R
C17 C 0.65019(19) 0.27694(15) 0.49092(13) 0.0300(4) Uani 1 1 d .
C18 C 0.59540(18) 0.31232(14) 0.41695(12) 0.0275(4) Uani 1 1 d .
H18A H 0.5515 0.2657 0.3813 0.033 Uiso 1 1 calc R
C19 C 0.60412(18) 0.41582(14) 0.39429(11) 0.0253(4) Uani 1 1 d .
C20 C 0.53173(19) 0.45619(14) 0.32059(12) 0.0254(4) Uani 1 1 d .
C21 C 0.55757(19) 0.42771(15) 0.23690(12) 0.0291(4) Uani 1 1 d .
C22 C 0.6660(2) 0.35822(18) 0.21557(13) 0.0409(5) Uani 1 1 d .
H22A H 0.6759 0.3548 0.1540 0.061 Uiso 1 1 calc R
H22B H 0.6495 0.2892 0.2378 0.061 Uiso 1 1 calc R
H22C H 0.7431 0.3854 0.2410 0.061 Uiso 1 1 calc R
C23 C 0.4810(2) 0.46489(18) 0.17207(13) 0.0387(5) Uani 1 1 d .
H23A H 0.4979 0.4460 0.1152 0.046 Uiso 1 1 calc R
C24 C 0.3814(2) 0.5286(2) 0.18975(15) 0.0462(6) Uani 1 1 d .
H24A H 0.3308 0.5538 0.1448 0.055 Uiso 1 1 calc R
C25 C 0.3535(2) 0.55678(17) 0.27206(15) 0.0405(5) Uani 1 1 d .
H25A H 0.2838 0.6002 0.2837 0.049 Uiso 1 1 calc R
C26 C 0.42834(19) 0.52084(15) 0.33685(13) 0.0307(4) Uani 1 1 d .
O3 O 0.40736(14) 0.54066(11) 0.42036(9) 0.0384(4) Uani 1 1 d .
C27 C 0.3021(3) 0.6027(2) 0.44259(18) 0.0592(8) Uani 1 1 d .
H27A H 0.2988 0.6106 0.5042 0.089 Uiso 1 1 calc R
H27B H 0.2247 0.5696 0.4228 0.089 Uiso 1 1 calc R
H27C H 0.3104 0.6704 0.4161 0.089 Uiso 1 1 calc R

loop_
_atom_site_aniso_label
_atom_site_aniso_U_11
_atom_site_aniso_U_22
_atom_site_aniso_U_33
_atom_site_aniso_U_23
_atom_site_aniso_U_13
_atom_site_aniso_U_12
N1 0.0348(9) 0.0290(8) 0.0267(8) -0.0022(7) 0.0055(7) -0.0053(7)
C1 0.0395(11) 0.0328(10) 0.0300(10) -0.0075(9) -0.0015(9) -0.0056(9)
O1 0.0556(10) 0.0295(7) 0.0349(8) -0.0050(6) 0.0039(8) -0.0042(7)
O2 0.0637(11) 0.0416(8) 0.0324(8) -0.0093(7) 0.0106(8) -0.0043(8)
C2 0.0449(13) 0.0366(11) 0.0343(11) 0.0009(9) 0.0039(10) -0.0035(10)
C3 0.0319(10) 0.0323(10) 0.0267(9) 0.0000(8) 0.0028(8) -0.0053(9)
C4 0.0326(11) 0.0433(12) 0.0338(11) 0.0047(9) -0.0014(9) -0.0050(10)
C5 0.0238(9) 0.0423(11) 0.0329(10) 0.0018(9) -0.0040(8) -0.0012(9)
C6 0.0323(11) 0.0413(12) 0.0538(14) -0.0038(11) 0.0010(11) -0.0020(10)
C7 0.0318(11) 0.0666(16) 0.0494(14) -0.0200(13) -0.0020(11) 0.0070(12)
C8 0.0257(11) 0.0851(19) 0.0342(11) 0.0035(12) -0.0001(9) 0.0061(12)
C9 0.0278(11) 0.0601(15) 0.0407(12) 0.0125(11) -0.0013(10) -0.0085(11)
C10 0.0302(11) 0.0425(12) 0.0368(11) 0.0010(10) -0.0044(9) -0.0086(10)
C11 0.0267(9) 0.0294(9) 0.0266(9) -0.0003(8) 0.0044(8) -0.0007(8)
C12 0.0292(10) 0.0416(11) 0.0248(9) -0.0040(8) 0.0007(8) -0.0024(9)
C13 0.0266(10) 0.0451(11) 0.0242(9) 0.0004(9) 0.0026(8) 0.0072(9)
C14 0.0368(11) 0.0563(14) 0.0268(10) 0.0058(10) 0.0008(9) 0.0105(11)
C15 0.0645(16) 0.0494(14) 0.0335(11) 0.0092(10) 0.0024(11) 0.0195(13)
C16 0.0479(13) 0.0324(10) 0.0336(11) 0.0059(9) 0.0053(10) 0.0100(10)
C17 0.0308(10) 0.0309(10) 0.0284(10) 0.0021(8) 0.0063(8) 0.0090(9)
C18 0.0274(9) 0.0265(9) 0.0285(9) -0.0028(8) 0.0010(8) 0.0024(8)
C19 0.0230(9) 0.0275(9) 0.0253(9) -0.0014(7) 0.0017(7) 0.0026(8)
C20 0.0252(9) 0.0218(9) 0.0291(9) 0.0020(7) -0.0014(8) -0.0012(8)
C21 0.0291(10) 0.0266(9) 0.0317(10) 0.0015(8) -0.0004(8) -0.0028(8)
C22 0.0488(13) 0.0422(12) 0.0318(10) -0.0050(9) 0.0036(10) 0.0091(11)
C23 0.0369(11) 0.0510(13) 0.0281(10) 0.0059(10) -0.0030(9) -0.0060(11)
C24 0.0354(12) 0.0594(15) 0.0436(13) 0.0232(12) -0.0074(10) -0.0002(11)
C25 0.0295(11) 0.0373(12) 0.0548(14) 0.0168(11) 0.0014(10) 0.0077(10)
C26 0.0302(10) 0.0242(9) 0.0376(10) 0.0037(8) 0.0036(8) 0.0000(8)
O3 0.0376(8) 0.0361(8) 0.0416(8) -0.0056(7) 0.0062(7) 0.0100(7)
C27 0.0624(17) 0.0475(14) 0.0678(18) 0.0046(13) 0.0262(14) 0.0260(13)

loop_
_atom_type_symbol
_atom_type_description
_atom_type_scat_dispersion_real
_atom_type_scat_dispersion_imag
_atom_type_scat_source
C C 0.0033 0.0016 'International Tables Vol C Tables 4.2.6.8 and 6.1.1.4'
H H 0.0000 0.0000 'International Tables Vol C Tables 4.2.6.8 and 6.1.1.4'
N N 0.0061 0.0033 'International Tables Vol C Tables 4.2.6.8 and 6.1.1.4'
O O 0.0106 0.0060 'International Tables Vol C Tables 4.2.6.8 and 6.1.1.4'

loop_
_geom_angle_atom_site_label_1
_geom_angle_atom_site_label_2
_geom_angle_atom_site_label_3
_geom_angle
C1 N1 C11 124.75(17)
C1 N1 C3 112.35(16)
C11 N1 C3 122.44(16)
O2 C1 N1 129.3(2)
O2 C1 O1 122.13(19)
N1 C1 O1 108.56(17)
C1 O1 C2 109.33(15)
O1 C2 C3 104.97(16)
O1 C2 H2A 110.8
C3 C2 H2A 110.8
O1 C2 H2B 110.8
C3 C2 H2B 110.8
H2A C2 H2B 108.8
N1 C3 C2 99.42(16)
N1 C3 C4 112.09(17)
C2 C3 C4 115.01(18)
N1 C3 H3A 110.0
C2 C3 H3A 110.0
C4 C3 H3A 110.0
C5 C4 C3 110.48(17)
C5 C4 H4A 109.6
C3 C4 H4A 109.6
C5 C4 H4B 109.6
C3 C4 H4B 109.6
H4A C4 H4B 108.1
C10 C5 C6 118.2(2)
C10 C5 C4 121.9(2)
C6 C5 C4 119.7(2)
C7 C6 C5 121.5(2)
C7 C6 H6A 119.2
C5 C6 H6A 119.2
C6 C7 C8 119.6(2)
C6 C7 H7A 120.2
C8 C7 H7A 120.2
C9 C8 C7 119.9(2)
C9 C8 H8A 120.0
C7 C8 H8A 120.0
C8 C9 C10 120.5(2)
C8 C9 H9A 119.7
C10 C9 H9A 119.7
C5 C10 C9 120.1(2)
C5 C10 H10A 119.9
C9 C10 H10A 119.9
C12 C11 C19 121.56(18)
C12 C11 N1 119.60(18)
C19 C11 N1 118.84(17)
C13 C12 C11 119.28(19)
C13 C12 H12A 120.4
C11 C12 H12A 120.4
C12 C13 C17 120.25(18)
C12 C13 C14 128.7(2)
C17 C13 C14 110.93(19)
C13 C14 C15 103.22(18)
C13 C14 H14A 111.1
C15 C14 H14A 111.1
C13 C14 H14B 111.1
C15 C14 H14B 111.1
H14A C14 H14B 109.1
C14 C15 C16 106.45(18)
C14 C15 H15A 110.4
C16 C15 H15A 110.4
C14 C15 H15B 110.4
C16 C15 H15B 110.4
H15A C15 H15B 108.6
C17 C16 C15 103.17(19)
C17 C16 H16A 111.1
C15 C16 H16A 111.1
C17 C16 H16B 111.1
C15 C16 H16B 111.1
H16A C16 H16B 109.1
C18 C17 C13 120.32(18)
C18 C17 C16 129.1(2)
C13 C17 C16 110.37(17)
C17 C18 C19 120.60(19)
C17 C18 H18A 119.7
C19 C18 H18A 119.7
C18 C19 C11 117.91(18)
C18 C19 C20 120.36(17)
C11 C19 C20 121.53(17)
C21 C20 C26 118.91(18)
C21 C20 C19 122.91(17)
C26 C20 C19 118.07(17)
C23 C21 C20 119.19(19)
C23 C21 C22 119.39(19)
C20 C21 C22 121.42(18)
C21 C22 H22A 109.5
C21 C22 H22B 109.5
H22A C22 H22B 109.5
C21 C22 H22C 109.5
H22A C22 H22C 109.5
H22B C22 H22C 109.5
C24 C23 C21 120.6(2)
C24 C23 H23A 119.7
C21 C23 H23A 119.7
C23 C24 C25 121.1(2)
C23 C24 H24A 119.5
C25 C24 H24A 119.5
C26 C25 C24 119.0(2)
C26 C25 H25A 120.5
C24 C25 H25A 120.5
O3 C26 C25 124.12(19)
O3 C26 C20 114.67(17)
C25 C26 C20 121.18(19)
C26 O3 C27 118.34(18)
O3 C27 H27A 109.5
O3 C27 H27B 109.5
H27A C27 H27B 109.5
O3 C27 H27C 109.5
H27A C27 H27C 109.5
H27B C27 H27C 109.5

loop_
_geom_bond_atom_site_label_1
_geom_bond_atom_site_label_2
_geom_bond_distance
N1 C1 1.360(3)
N1 C11 1.430(3)
N1 C3 1.460(2)
C1 O2 1.202(3)
C1 O1 1.363(3)
O1 C2 1.446(3)
C2 C3 1.529(3)
C2 H2A 0.9900
C2 H2B 0.9900
C3 C4 1.548(3)
C3 H3A 1.0000
C4 C5 1.506(3)
C4 H4A 0.9900
C4 H4B 0.9900
C5 C10 1.388(3)
C5 C6 1.390(3)
C6 C7 1.377(3)
C6 H6A 0.9500
C7 C8 1.380(4)
C7 H7A 0.9500
C8 C9 1.371(4)
C8 H8A 0.9500
C9 C10 1.392(3)
C9 H9A 0.9500
C10 H10A 0.9500
C11 C12 1.386(3)
C11 C19 1.407(3)
C12 C13 1.382(3)
C12 H12A 0.9500
C13 C17 1.390(3)
C13 C14 1.508(3)
C14 C15 1.528(3)
C14 H14A 0.9900
C14 H14B 0.9900
C15 C16 1.538(3)
C15 H15A 0.9900
C15 H15B 0.9900
C16 C17 1.512(3)
C16 H16A 0.9900
C16 H16B 0.9900
C17 C18 1.386(3)
C18 C19 1.396(3)
C18 H18A 0.9500
C19 C20 1.493(3)
C20 C21 1.402(3)
C20 C26 1.408(3)
C21 C23 1.396(3)
C21 C22 1.503(3)
C22 H22A 0.9800
C22 H22B 0.9800
C22 H22C 0.9800
C23 C24 1.374(3)
C23 H23A 0.9500
C24 C25 1.385(3)
C24 H24A 0.9500
C25 C26 1.380(3)
C25 H25A 0.9500
C26 O3 1.364(2)
O3 C27 1.424(3)
C27 H27A 0.9800
C27 H27B 0.9800
C27 H27C 0.9800

loop_
_geom_torsion_atom_site_label_1
_geom_torsion_atom_site_label_2
_geom_torsion_atom_site_label_3
_geom_torsion_atom_site_label_4
_geom_torsion
C11 N1 C1 O2 3.0(4)
C3 N1 C1 O2 -169.4(2)
C11 N1 C1 O1 -177.95(19)
C3 N1 C1 O1 9.6(2)
O2 C1 O1 C2 -174.4(2)
N1 C1 O1 C2 6.4(2)
C1 O1 C2 C3 -18.8(2)
C1 N1 C3 C2 -20.0(2)
C11 N1 C3 C2 167.42(19)
C1 N1 C3 C4 102.0(2)
C11 N1 C3 C4 -70.6(2)
O1 C2 C3 N1 22.2(2)
O1 C2 C3 C4 -97.6(2)
N1 C3 C4 C5 164.95(17)
C2 C3 C4 C5 -82.5(2)
C3 C4 C5 C10 97.8(2)
C3 C4 C5 C6 -77.0(3)
C10 C5 C6 C7 -2.4(3)
C4 C5 C6 C7 172.6(2)
C5 C6 C7 C8 0.6(4)
C6 C7 C8 C9 1.4(4)
C7 C8 C9 C10 -1.6(3)
C6 C5 C10 C9 2.2(3)
C4 C5 C10 C9 -172.69(19)
C8 C9 C10 C5 -0.2(3)
C1 N1 C11 C12 -62.1(3)
C3 N1 C11 C12 109.6(2)
C1 N1 C11 C19 117.7(2)
C3 N1 C11 C19 -70.6(3)
C19 C11 C12 C13 -1.4(3)
N1 C11 C12 C13 178.33(18)
C11 C12 C13 C17 2.7(3)
C11 C12 C13 C14 -172.2(2)
C12 C13 C14 C15 -169.7(2)
C17 C13 C14 C15 15.1(2)
C13 C14 C15 C16 -23.4(2)
C14 C15 C16 C17 23.1(2)
C12 C13 C17 C18 -1.2(3)
C14 C13 C17 C18 174.50(18)
C12 C13 C17 C16 -176.22(19)
C14 C13 C17 C16 -0.5(2)
C15 C16 C17 C18 171.4(2)
C15 C16 C17 C13 -14.2(2)
C13 C17 C18 C19 -1.5(3)
C16 C17 C18 C19 172.5(2)
C17 C18 C19 C11 2.7(3)
C17 C18 C19 C20 -172.27(17)
C12 C11 C19 C18 -1.2(3)
N1 C11 C19 C18 179.02(17)
C12 C11 C19 C20 173.67(18)
N1 C11 C19 C20 -6.1(3)
C18 C19 C20 C21 -67.8(3)
C11 C19 C20 C21 117.5(2)
C18 C19 C20 C26 108.3(2)
C11 C19 C20 C26 -66.4(2)
C26 C20 C21 C23 0.6(3)
C19 C20 C21 C23 176.65(18)
C26 C20 C21 C22 -179.52(18)
C19 C20 C21 C22 -3.5(3)
C20 C21 C23 C24 0.0(3)
C22 C21 C23 C24 -179.9(2)
C21 C23 C24 C25 -0.7(4)
C23 C24 C25 C26 0.8(4)
C24 C25 C26 O3 -177.7(2)
C24 C25 C26 C20 -0.2(3)
C21 C20 C26 O3 177.25(18)
C19 C20 C26 O3 1.0(3)
C21 C20 C26 C25 -0.5(3)
C19 C20 C26 C25 -176.74(19)
C25 C26 O3 C27 -0.3(3)
C20 C26 O3 C27 -177.97(19)

loop_
_cod_related_entry_id
_cod_related_entry_database
_cod_related_entry_code
1 ChemSpider 21194233
